data_7207563
loop_
_publ_author_name
'Yang, Caiqin'
'Zhang, Zhenwei'
'Zeng, Yanli'
'Wang, Jing'
'Wang, Yongli'
'Ma, Baoqing'

_publ_section_title
;
 Structures and characterization of m-nisoldipine polymorphs
;
_journal_issue 7
_journal_name_full CrystEngComm
_journal_page_first 2589
_journal_paper_doi 10.1039/c2ce06359j
_journal_volume 14
_journal_year 2012
_chemical_formula_sum 'C20 H24 N2 O6'
_chemical_formula_weight 388.41
_chemical_name_systematic
;
?
;
_space_group_IT_number 2
_symmetry_cell_setting triclinic
_symmetry_space_group_name_Hall '-P 1'
_symmetry_space_group_name_H-M 'P -1'
_atom_sites_solution_hydrogens geom
_atom_sites_solution_primary direct
_atom_sites_solution_secondary difmap
_audit_creation_method SHELXL-97
_cell_angle_alpha 68.093(2)
_cell_angle_beta 88.655(2)
_cell_angle_gamma 81.853(2)
_cell_formula_units_Z 2
_cell_length_a 7.4965(2)
_cell_length_b 11.4692(4)
_cell_length_c 12.3648(5)
_cell_measurement_temperature 293(2)
_cell_volume 975.89(6)
_computing_cell_refinement 'APEX II'
_computing_data_collection 'APEX II'
_computing_data_reduction 'SAINT PLUS'
_computing_molecular_graphics XP
_computing_publication_material XCIF
_computing_structure_refinement 'SHELXL-97 (Sheldrick, 1997)'
_computing_structure_solution 'SHELXS-97 (Sheldrick, 1990)'
_diffrn_ambient_temperature 298(2)
_diffrn_measured_fraction_theta_full 0.987
_diffrn_measured_fraction_theta_max 0.987
_diffrn_measurement_device_type 'BRUKER-APEX II'
_diffrn_radiation_monochromator graphite
_diffrn_radiation_source 'fine-focus sealed tube'
_diffrn_radiation_type MoK\a
_diffrn_radiation_wavelength 0.71070
_diffrn_reflns_av_R_equivalents 0.0410
_diffrn_reflns_av_sigmaI/netI 0.0700
_diffrn_reflns_limit_h_max 9
_diffrn_reflns_limit_h_min -9
_diffrn_reflns_limit_k_max 13
_diffrn_reflns_limit_k_min -14
_diffrn_reflns_limit_l_max 15
_diffrn_reflns_limit_l_min -15
_diffrn_reflns_number 7394
_diffrn_reflns_theta_full 27.46
_diffrn_reflns_theta_max 27.46
_diffrn_reflns_theta_min 1.93
_exptl_absorpt_coefficient_mu 0.098
_exptl_absorpt_correction_type none
_exptl_crystal_colour colorless
_exptl_crystal_density_diffrn 1.322
_exptl_crystal_density_method 'not measured'
_exptl_crystal_description needle
_exptl_crystal_F_000 412
_exptl_crystal_size_max 0.38
_exptl_crystal_size_mid 0.10
_exptl_crystal_size_min 0.07
_refine_diff_density_max 0.338
_refine_diff_density_min -0.334
_refine_diff_density_rms 0.085
_refine_ls_extinction_coef 0.080(13)
_refine_ls_extinction_expression Fc^*^=kFc[1+0.001xFc^2^\l^3^/sin(2\q)]^-1/4^
_refine_ls_extinction_method SHELXL
_refine_ls_goodness_of_fit_ref 1.010
_refine_ls_hydrogen_treatment mixed
_refine_ls_matrix_type full
_refine_ls_number_parameters 254
_refine_ls_number_reflns 4401
_refine_ls_number_restraints 0
_refine_ls_restrained_S_all 1.010
_refine_ls_R_factor_all 0.1149
_refine_ls_R_factor_gt 0.0676
_refine_ls_shift/su_max 0.000
_refine_ls_shift/su_mean 0.000
_refine_ls_structure_factor_coef Fsqd
_refine_ls_weighting_details 'calc w=1/[\s^2^(Fo^2^)+(0.1355P)^2^+0.0000P] where P=(Fo^2^+2Fc^2^)/3'
_refine_ls_weighting_scheme calc
_refine_ls_wR_factor_gt 0.1872
_refine_ls_wR_factor_ref 0.2265
_reflns_number_gt 2564
_reflns_number_total 4401
_reflns_threshold_expression >2sigma(I)
_cod_data_source_file c2ce06359j.txt
_cod_data_source_block p-1
_cod_original_sg_symbol_H-M P-1
_cod_database_code 7207563

loop_
_symmetry_equiv_pos_as_xyz
'x, y, z'
'-x, -y, -z'

loop_
_atom_site_label
_atom_site_type_symbol
_atom_site_fract_x
_atom_site_fract_y
_atom_site_fract_z
_atom_site_U_iso_or_equiv
_atom_site_adp_type
_atom_site_occupancy
_atom_site_symmetry_multiplicity
_atom_site_calc_flag
_atom_site_refinement_flags
C1 C -0.0457(3) 0.6734(3) 0.8995(2) 0.0501(7) Uani 1 1 d .
C2 C -0.0111(3) 0.6476(2) 0.7993(2) 0.0464(6) Uani 1 1 d .
H2B H -0.1048 0.6579 0.7472 0.056 Uiso 1 1 calc R
C3 C 0.1626(3) 0.6067(2) 0.7777(2) 0.0411(6) Uani 1 1 d .
C4 C 0.2986(3) 0.5934(3) 0.8587(2) 0.0538(7) Uani 1 1 d .
H4A H 0.4172 0.5667 0.8454 0.065 Uiso 1 1 calc R
C5 C 0.2603(4) 0.6192(3) 0.9580(3) 0.0622(8) Uani 1 1 d .
H5A H 0.3533 0.6098 1.0103 0.075 Uiso 1 1 calc R
C6 C 0.0869(4) 0.6583(3) 0.9805(2) 0.0556(7) Uani 1 1 d .
H6A H 0.0599 0.6740 1.0480 0.067 Uiso 1 1 calc R
C7 C 0.2071(3) 0.5765(2) 0.6689(2) 0.0404(5) Uani 1 1 d .
H7A H 0.0949 0.5943 0.6229 0.049 Uiso 1 1 calc R
C8 C 0.2802(3) 0.4380(2) 0.7008(2) 0.0403(6) Uani 1 1 d .
C9 C 0.4615(3) 0.3994(2) 0.7092(2) 0.0422(6) Uani 1 1 d .
C10 C 0.5167(3) 0.6173(2) 0.6009(2) 0.0434(6) Uani 1 1 d .
C11 C 0.3371(3) 0.6614(2) 0.5942(2) 0.0413(6) Uani 1 1 d .
C12 C 0.5611(3) 0.2668(3) 0.7567(3) 0.0548(7) Uani 1 1 d .
H12A H 0.4763 0.2074 0.7825 0.082 Uiso 1 1 calc R
H12B H 0.6385 0.2571 0.8212 0.082 Uiso 1 1 calc R
H12C H 0.6324 0.2511 0.6967 0.082 Uiso 1 1 calc R
C13 C 0.6667(3) 0.6881(3) 0.5416(2) 0.0502(7) Uani 1 1 d .
H13A H 0.6185 0.7744 0.4955 0.075 Uiso 1 1 calc R
H13B H 0.7267 0.6484 0.4921 0.075 Uiso 1 1 calc R
H13C H 0.7512 0.6870 0.5993 0.075 Uiso 1 1 calc R
C14 C 0.1422(3) 0.3531(2) 0.7265(2) 0.0409(6) Uani 1 1 d .
C15 C 0.0663(3) 0.1453(3) 0.7849(3) 0.0562(7) Uani 1 1 d .
H15A H -0.0125 0.1651 0.7174 0.067 Uiso 1 1 calc R
H15B H -0.0064 0.1567 0.8472 0.067 Uiso 1 1 calc R
C16 C 0.1570(4) 0.0101(3) 0.8231(3) 0.0590(7) Uani 1 1 d .
H16A H 0.0611 -0.0435 0.8457 0.071 Uiso 1 1 calc R
C17 C 0.2527(5) -0.0174(4) 0.7250(3) 0.0835(11) Uani 1 1 d .
H17A H 0.1709 0.0081 0.6591 0.125 Uiso 1 1 calc R
H17B H 0.2949 -0.1067 0.7499 0.125 Uiso 1 1 calc R
H17C H 0.3534 0.0290 0.7035 0.125 Uiso 1 1 calc R
C18 C 0.2795(6) -0.0275(4) 0.9301(3) 0.0868(12) Uani 1 1 d .
H18A H 0.2133 -0.0088 0.9906 0.130 Uiso 1 1 calc R
H18B H 0.3798 0.0194 0.9106 0.130 Uiso 1 1 calc R
H18C H 0.3229 -0.1167 0.9570 0.130 Uiso 1 1 calc R
C19 C 0.2503(3) 0.7885(3) 0.5226(2) 0.0461(6) Uani 1 1 d .
C20 C 0.2766(5) 0.9990(3) 0.3988(3) 0.0768(10) Uani 1 1 d .
H20A H 0.3676 1.0519 0.3651 0.115 Uiso 1 1 calc R
H20B H 0.2018 1.0343 0.4464 0.115 Uiso 1 1 calc R
H20C H 0.2039 0.9948 0.3379 0.115 Uiso 1 1 calc R
N1 N -0.2318(3) 0.7174(3) 0.9199(2) 0.0658(7) Uani 1 1 d .
N2 N 0.5745(3) 0.4921(2) 0.66909(19) 0.0461(5) Uani 1 1 d .
H2A H 0.6873 0.4699 0.6881 0.055 Uiso 1 1 calc R
O1 O -0.2637(4) 0.7406(4) 1.0068(3) 0.1094(11) Uani 1 1 d .
O2 O -0.3485(3) 0.7291(3) 0.8481(3) 0.0921(9) Uani 1 1 d .
O3 O -0.0190(2) 0.39371(18) 0.72012(18) 0.0550(5) Uani 1 1 d .
O4 O 0.2021(2) 0.22996(16) 0.75587(16) 0.0473(5) Uani 1 1 d .
O5 O 0.3612(3) 0.87340(19) 0.46949(19) 0.0627(6) Uani 1 1 d .
O6 O 0.0880(3) 0.8176(2) 0.5115(2) 0.0731(7) Uani 1 1 d .

loop_
_atom_site_aniso_label
_atom_site_aniso_U_11
_atom_site_aniso_U_22
_atom_site_aniso_U_33
_atom_site_aniso_U_23
_atom_site_aniso_U_13
_atom_site_aniso_U_12
C1 0.0473(14) 0.0476(16) 0.0554(16) -0.0212(12) 0.0109(11) -0.0032(11)
C2 0.0375(12) 0.0504(15) 0.0501(14) -0.0193(12) 0.0019(10) -0.0016(10)
C3 0.0356(11) 0.0407(13) 0.0453(13) -0.0145(10) 0.0029(9) -0.0040(9)
C4 0.0387(13) 0.0666(19) 0.0570(16) -0.0269(14) -0.0023(11) 0.0008(11)
C5 0.0546(16) 0.080(2) 0.0567(17) -0.0325(15) -0.0085(13) -0.0037(14)
C6 0.0631(17) 0.0576(17) 0.0498(15) -0.0249(13) 0.0061(12) -0.0078(13)
C7 0.0284(10) 0.0457(14) 0.0455(13) -0.0164(10) 0.0001(9) -0.0013(9)
C8 0.0309(11) 0.0452(14) 0.0448(13) -0.0182(10) 0.0022(9) -0.0017(9)
C9 0.0326(11) 0.0463(14) 0.0452(13) -0.0159(11) -0.0001(9) -0.0003(10)
C10 0.0356(12) 0.0515(15) 0.0428(13) -0.0172(11) 0.0008(9) -0.0057(10)
C11 0.0365(12) 0.0440(14) 0.0426(13) -0.0161(10) 0.0006(9) -0.0031(10)
C12 0.0309(12) 0.0520(16) 0.0732(18) -0.0168(13) -0.0037(11) 0.0023(10)
C13 0.0366(12) 0.0556(17) 0.0542(15) -0.0155(12) 0.0042(10) -0.0076(11)
C14 0.0342(11) 0.0459(15) 0.0433(13) -0.0188(10) -0.0008(9) -0.0013(10)
C15 0.0399(13) 0.0519(17) 0.0771(19) -0.0231(14) 0.0033(12) -0.0105(11)
C16 0.0539(15) 0.0495(17) 0.0694(18) -0.0170(13) -0.0012(13) -0.0084(12)
C17 0.090(2) 0.069(2) 0.088(2) -0.0310(19) 0.010(2) 0.0042(18)
C18 0.100(3) 0.065(2) 0.080(2) -0.0081(18) -0.022(2) -0.0146(19)
C19 0.0403(13) 0.0490(15) 0.0460(14) -0.0154(11) 0.0005(10) -0.0033(10)
C20 0.076(2) 0.0483(18) 0.091(2) -0.0108(17) 0.0145(18) -0.0025(15)
N1 0.0539(15) 0.0753(18) 0.0702(17) -0.0331(14) 0.0140(12) -0.0007(12)
N2 0.0273(9) 0.0507(13) 0.0555(12) -0.0157(10) -0.0014(8) -0.0020(8)
O1 0.0856(18) 0.163(3) 0.0963(19) -0.082(2) 0.0202(15) 0.0204(18)
O2 0.0473(12) 0.135(2) 0.108(2) -0.0674(18) 0.0123(13) 0.0019(13)
O3 0.0303(9) 0.0538(11) 0.0801(13) -0.0256(10) 0.0023(8) -0.0018(7)
O4 0.0346(8) 0.0445(10) 0.0614(11) -0.0186(8) 0.0039(7) -0.0047(7)
O5 0.0526(11) 0.0482(12) 0.0747(13) -0.0099(10) 0.0094(9) -0.0044(9)
O6 0.0439(11) 0.0567(13) 0.0941(16) -0.0025(11) -0.0073(10) 0.0014(9)

loop_
_atom_type_symbol
_atom_type_description
_atom_type_scat_dispersion_real
_atom_type_scat_dispersion_imag
_atom_type_scat_source
C C 0.0033 0.0016 'International Tables Vol C Tables 4.2.6.8 and 6.1.1.4'
H H 0.0000 0.0000 'International Tables Vol C Tables 4.2.6.8 and 6.1.1.4'
O O 0.0106 0.0060 'International Tables Vol C Tables 4.2.6.8 and 6.1.1.4'
N N 0.0061 0.0033 'International Tables Vol C Tables 4.2.6.8 and 6.1.1.4'

loop_
_geom_angle_atom_site_label_1
_geom_angle_atom_site_label_2
_geom_angle_atom_site_label_3
_geom_angle
C6 C1 C2 122.8(2)
C6 C1 N1 118.8(3)
C2 C1 N1 118.4(2)
C3 C2 C1 119.6(2)
C2 C3 C4 117.9(2)
C2 C3 C7 121.4(2)
C4 C3 C7 120.6(2)
C5 C4 C3 121.3(2)
C6 C5 C4 120.9(3)
C5 C6 C1 117.5(3)
C8 C7 C11 111.34(19)
C8 C7 C3 111.18(19)
C11 C7 C3 110.7(2)
C9 C8 C14 125.0(2)
C9 C8 C7 120.2(2)
C14 C8 C7 114.71(19)
C8 C9 N2 118.0(2)
C8 C9 C12 128.6(2)
N2 C9 C12 113.40(19)
C11 C10 N2 118.6(2)
C11 C10 C13 128.1(2)
N2 C10 C13 113.2(2)
C10 C11 C19 126.4(2)
C10 C11 C7 120.0(2)
C19 C11 C7 113.54(19)
O3 C14 O4 122.0(2)
O3 C14 C8 121.7(2)
O4 C14 C8 116.28(19)
O4 C15 C16 109.5(2)
C15 C16 C17 112.1(3)
C15 C16 C18 112.3(3)
C17 C16 C18 112.1(3)
O6 C19 O5 121.1(2)
O6 C19 C11 122.9(2)
O5 C19 C11 116.0(2)
O1 N1 O2 122.7(3)
O1 N1 C1 119.1(3)
O2 N1 C1 118.2(3)
C10 N2 C9 124.04(19)
C14 O4 C15 116.40(18)
C19 O5 C20 116.3(2)

loop_
_geom_bond_atom_site_label_1
_geom_bond_atom_site_label_2
_geom_bond_distance
C1 C6 1.374(4)
C1 C2 1.387(4)
C1 N1 1.465(4)
C2 C3 1.375(3)
C3 C4 1.398(3)
C3 C7 1.529(3)
C4 C5 1.381(4)
C5 C6 1.371(4)
C7 C8 1.509(3)
C7 C11 1.519(3)
C8 C9 1.363(3)
C8 C14 1.469(3)
C9 N2 1.391(3)
C9 C12 1.499(4)
C10 C11 1.363(3)
C10 N2 1.378(3)
C10 C13 1.496(3)
C11 C19 1.458(3)
C14 O3 1.225(3)
C14 O4 1.331(3)
C15 O4 1.453(3)
C15 C16 1.503(4)
C16 C17 1.505(5)
C16 C18 1.517(4)
C19 O6 1.212(3)
C19 O5 1.341(3)
C20 O5 1.439(4)
N1 O1 1.210(4)
N1 O2 1.219(4)

loop_
_geom_hbond_atom_site_label_D
_geom_hbond_atom_site_label_H
_geom_hbond_atom_site_label_A
_geom_hbond_distance_DH
_geom_hbond_distance_HA
_geom_hbond_distance_DA
_geom_hbond_angle_DHA
_geom_hbond_site_symmetry_A
N2 H2A O3 0.86 2.24 3.089(2) 171.0 1_655
